data_4516243
loop_
_publ_author_name
'Laffoon, Summer D.'
'Chan, Vincent S.'
'Fickes, Michael G.'
'Kotecki, Brian'
'Ickes, Andrew R.'
'Henle, Jeremy'
'Napolitano, Jos\'e G.'
'Franczyk, Thaddeus S.'
'Dunn, Travis B.'
'Barnes, David M.'
'Haight, Anthony R.'
'Henry, Rodger F.'
'Shekhar, Shashank'

_publ_section_title
;
 Pd-Catalyzed Cross-Coupling Reactions Promoted by Biaryl Phosphorinane
 Ligands
;
_journal_name_full 'ACS Catalysis'
_journal_page_first 11691
_journal_paper_doi 10.1021/acscatal.9b03012
_journal_year 2019
_chemical_formula_sum 'C31 H47 O0.33 P'
_chemical_formula_weight 455.99
_space_group_IT_number 148
_space_group_name_Hall '-R 3'
_space_group_name_H-M_alt 'R -3 :H'
_symmetry_cell_setting hexagonal
_symmetry_space_group_name_H-M 'R -3 :H'
_atom_sites_solution_hydrogens geom
_atom_sites_solution_primary direct
_atom_sites_solution_secondary difmap
_audit_creation_method SHELXL-97
_cell_angle_alpha 90.00
_cell_angle_beta 90.00
_cell_angle_gamma 120.00
_cell_formula_units_Z 18
_cell_length_a 19.350(3)
_cell_length_b 19.350(3)
_cell_length_c 38.469(14)
_cell_measurement_reflns_used 3974
_cell_measurement_temperature 100(2)
_cell_measurement_theta_max 20.1535
_cell_measurement_theta_min 2.105
_cell_volume 12474(5)
_computing_cell_refinement 'Apex2 v2.1-4 (Bruker, 2007)'
_computing_data_collection 'Apex2 v2.1-4 (Bruker, 2007)'
_computing_data_reduction 'Apex2 v2.1-4 (Bruker, 2007)'
_computing_molecular_graphics 'ORTEP-3 for Windows v2.01'
_computing_publication_material 'SHELXL-97 (Sheldrick, 2008)'
_computing_structure_refinement 'SHELXL-97 (Sheldrick, 2008)'
_computing_structure_solution 'SHELXS-97 (Sheldrick, 2008)'
_diffrn_ambient_temperature 100(2)
_diffrn_measured_fraction_theta_full 0.992
_diffrn_measured_fraction_theta_max 0.992
_diffrn_measurement_device_type CCD
_diffrn_measurement_method 'omega  scan'
_diffrn_radiation_monochromator graphite
_diffrn_radiation_source 'fine-focus sealed tube'
_diffrn_radiation_type MoK\a
_diffrn_radiation_wavelength 0.71073
_diffrn_reflns_av_R_equivalents 0.1720
_diffrn_reflns_av_sigmaI/netI 0.1200
_diffrn_reflns_limit_h_max 25
_diffrn_reflns_limit_h_min -25
_diffrn_reflns_limit_k_max 25
_diffrn_reflns_limit_k_min -24
_diffrn_reflns_limit_l_max 50
_diffrn_reflns_limit_l_min -50
_diffrn_reflns_number 47305
_diffrn_reflns_theta_full 27.63
_diffrn_reflns_theta_max 27.63
_diffrn_reflns_theta_min 1.33
_exptl_absorpt_coefficient_mu 0.116
_exptl_absorpt_correction_T_max 1.00
_exptl_absorpt_correction_T_min 0.48
_exptl_absorpt_correction_type multi-scan
_exptl_crystal_colour colourless
_exptl_crystal_density_diffrn 1.093
_exptl_crystal_density_method 'not measured'
_exptl_crystal_description plate
_exptl_crystal_F_000 4608
_exptl_crystal_size_max 0.3
_exptl_crystal_size_mid 0.3
_exptl_crystal_size_min 0.01
_refine_diff_density_max 0.629
_refine_diff_density_min -0.331
_refine_diff_density_rms 0.080
_refine_ls_extinction_coef 0.0031(3)
_refine_ls_extinction_expression Fc^*^=kFc[1+0.001xFc^2^\l^3^/sin(2\q)]^-1/4^
_refine_ls_extinction_method SHELXL
_refine_ls_goodness_of_fit_ref 0.973
_refine_ls_hydrogen_treatment mixed
_refine_ls_matrix_type full
_refine_ls_number_parameters 327
_refine_ls_number_reflns 6406
_refine_ls_number_restraints 8
_refine_ls_restrained_S_all 0.972
_refine_ls_R_factor_all 0.1755
_refine_ls_R_factor_gt 0.0613
_refine_ls_shift/su_max 0.001
_refine_ls_shift/su_mean 0.000
_refine_ls_structure_factor_coef Fsqd
_refine_ls_weighting_details 'calc w=1/[\s^2^(Fo^2^)+(0.1095P)^2^+44.1865P] where P=(Fo^2^+2Fc^2^)/3'
_refine_ls_weighting_scheme calc
_refine_ls_wR_factor_gt 0.1472
_refine_ls_wR_factor_ref 0.2476
_reflns_number_gt 2971
_reflns_number_total 6406
_reflns_threshold_expression >2sigma(I)
_cod_data_source_file cs9b03012_si_001.cif
_cod_data_source_block L_7
_cod_original_sg_symbol_H-M R-3
_cod_database_code 4516243

loop_
_symmetry_equiv_pos_as_xyz
'x, y, z'
'-y, x-y, z'
'-x+y, -x, z'
'x+2/3, y+1/3, z+1/3'
'-y+2/3, x-y+1/3, z+1/3'
'-x+y+2/3, -x+1/3, z+1/3'
'x+1/3, y+2/3, z+2/3'
'-y+1/3, x-y+2/3, z+2/3'
'-x+y+1/3, -x+2/3, z+2/3'
'-x, -y, -z'
'y, -x+y, -z'
'x-y, x, -z'
'-x+2/3, -y+1/3, -z+1/3'
'y+2/3, -x+y+1/3, -z+1/3'
'x-y+2/3, x+1/3, -z+1/3'
'-x+1/3, -y+2/3, -z+2/3'
'y+1/3, -x+y+2/3, -z+2/3'
'x-y+1/3, x+2/3, -z+2/3'

loop_
_atom_site_label
_atom_site_type_symbol
_atom_site_fract_x
_atom_site_fract_y
_atom_site_fract_z
_atom_site_U_iso_or_equiv
_atom_site_adp_type
_atom_site_occupancy
_atom_site_symmetry_multiplicity
_atom_site_calc_flag
_atom_site_refinement_flags
_atom_site_disorder_assembly
_atom_site_disorder_group
P1 P 0.67972(6) 1.08150(6) 0.08368(3) 0.0343(3) Uani 1 1 d . . .
C1 C 0.6073(2) 0.8470(2) 0.08883(10) 0.0356(9) Uani 1 1 d . . .
C2 C 0.6239(2) 0.8048(2) 0.06397(10) 0.0385(9) Uani 1 1 d . A .
H2 H 0.5806 0.7594 0.0534 0.046 Uiso 1 1 calc R . .
C3 C 0.7013(3) 0.8268(2) 0.05404(10) 0.0412(10) Uani 1 1 d D . .
C4 C 0.7636(2) 0.8935(2) 0.06992(10) 0.0389(9) Uani 1 1 d . A .
H4 H 0.8169 0.9088 0.0638 0.047 Uiso 1 1 calc R . .
C5 C 0.7504(2) 0.9389(2) 0.09459(10) 0.0330(8) Uani 1 1 d . . .
C6 C 0.6716(2) 0.9158(2) 0.10387(10) 0.0326(8) Uani 1 1 d . A .
C7 C 0.5210(2) 0.8155(2) 0.09991(11) 0.0400(9) Uani 1 1 d . . .
H7 H 0.5174 0.8612 0.1100 0.048 Uiso 1 1 calc R . .
C8 C 0.4953(2) 0.7513(3) 0.12825(12) 0.0472(11) Uani 1 1 d . . .
H8A H 0.4962 0.7047 0.1188 0.071 Uiso 1 1 calc R . .
H8B H 0.4412 0.7355 0.1361 0.071 Uiso 1 1 calc R . .
H8C H 0.5322 0.7728 0.1480 0.071 Uiso 1 1 calc R . .
C9 C 0.4606(2) 0.7810(3) 0.06973(12) 0.0492(11) Uani 1 1 d . . .
H9A H 0.4778 0.8201 0.0508 0.074 Uiso 1 1 calc R . .
H9B H 0.4078 0.7691 0.0780 0.074 Uiso 1 1 calc R . .
H9C H 0.4577 0.7319 0.0612 0.074 Uiso 1 1 calc R . .
C10 C 0.7107(4) 0.7756(4) 0.02594(17) 0.0343(16) Uani 0.822(11) 1 d PD A 1
H10 H 0.6746 0.7693 0.0061 0.041 Uiso 0.822(11) 1 calc PR A 1
C11 C 0.6850(11) 0.6925(5) 0.0408(4) 0.047(3) Uani 0.822(11) 1 d PD A 1
H11A H 0.6921 0.6602 0.0230 0.070 Uiso 0.822(11) 1 calc PR A 1
H11B H 0.6288 0.6664 0.0476 0.070 Uiso 0.822(11) 1 calc PR A 1
H11C H 0.7179 0.6978 0.0611 0.070 Uiso 0.822(11) 1 calc PR A 1
C12 C 0.7958(3) 0.8129(3) 0.01219(14) 0.0421(16) Uani 0.822(11) 1 d PD A 1
H12A H 0.8129 0.8667 0.0034 0.063 Uiso 0.822(11) 1 calc PR A 1
H12B H 0.7978 0.7800 -0.0067 0.063 Uiso 0.822(11) 1 calc PR A 1
H12C H 0.8315 0.8161 0.0310 0.063 Uiso 0.822(11) 1 calc PR A 1
C10' C 0.7411(18) 0.7865(18) 0.0343(6) 0.046(9) Uani 0.178(11) 1 d PD A 2
H10' H 0.7981 0.8105 0.0417 0.055 Uiso 0.178(11) 1 calc PR A 2
C11' C 0.698(6) 0.696(2) 0.0392(17) 0.047(3) Uani 0.178(11) 1 d PD A 2
H11D H 0.7165 0.6727 0.0214 0.070 Uiso 0.178(11) 1 calc PR A 2
H11E H 0.6406 0.6744 0.0368 0.070 Uiso 0.178(11) 1 calc PR A 2
H11F H 0.7101 0.6838 0.0623 0.070 Uiso 0.178(11) 1 calc PR A 2
C12' C 0.737(2) 0.8075(18) -0.0033(6) 0.064(10) Uani 0.178(11) 1 d PD A 2
H12D H 0.7353 0.7659 -0.0184 0.096 Uiso 0.178(11) 1 calc PR A 2
H12E H 0.7844 0.8588 -0.0089 0.096 Uiso 0.178(11) 1 calc PR A 2
H12F H 0.6890 0.8113 -0.0069 0.096 Uiso 0.178(11) 1 calc PR A 2
C13 C 0.8213(2) 1.0081(2) 0.11187(10) 0.0363(9) Uani 1 1 d . A .
H13 H 0.8013 1.0400 0.1244 0.044 Uiso 1 1 calc R . .
C14 C 0.8577(3) 0.9778(3) 0.13911(12) 0.0493(11) Uani 1 1 d . . .
H14A H 0.8181 0.9485 0.1573 0.074 Uiso 1 1 calc R A .
H14B H 0.9046 1.0232 0.1495 0.074 Uiso 1 1 calc R . .
H14C H 0.8735 0.9422 0.1280 0.074 Uiso 1 1 calc R . .
C15 C 0.8845(2) 1.0637(3) 0.08594(12) 0.0490(11) Uani 1 1 d . . .
H15A H 0.9100 1.0361 0.0753 0.074 Uiso 1 1 calc R A .
H15B H 0.9248 1.1115 0.0981 0.074 Uiso 1 1 calc R . .
H15C H 0.8592 1.0791 0.0678 0.074 Uiso 1 1 calc R . .
C16 C 0.6554(2) 0.9602(2) 0.13188(10) 0.0321(8) Uani 1 1 d . . .
C17 C 0.6435(2) 0.9284(2) 0.16550(10) 0.0372(9) Uani 1 1 d . A .
H17 H 0.6476 0.8821 0.1693 0.045 Uiso 1 1 calc R . .
C18 C 0.6260(2) 0.9622(2) 0.19342(10) 0.0389(9) Uani 1 1 d . . .
H18 H 0.6189 0.9396 0.2160 0.047 Uiso 1 1 calc R A .
C19 C 0.6191(2) 1.0296(2) 0.18801(11) 0.0414(10) Uani 1 1 d . A .
H19 H 0.6056 1.0528 0.2067 0.050 Uiso 1 1 calc R . .
C20 C 0.6321(2) 1.0624(2) 0.15506(11) 0.0401(10) Uani 1 1 d . . .
H20 H 0.6274 1.1086 0.1517 0.048 Uiso 1 1 calc R A .
C21 C 0.6518(2) 1.0308(2) 0.12634(10) 0.0340(9) Uani 1 1 d . A .
C22 C 0.7431(2) 1.1921(2) 0.09345(11) 0.0407(10) Uani 1 1 d . . .
C23 C 0.7832(2) 1.2303(2) 0.05848(12) 0.0474(11) Uani 1 1 d . . .
H23A H 0.8297 1.2833 0.0637 0.057 Uiso 1 1 calc R . .
H23B H 0.8043 1.1973 0.0486 0.057 Uiso 1 1 calc R . .
C24 C 0.7349(3) 1.2420(2) 0.02997(12) 0.0484(11) Uani 1 1 d . . .
H24A H 0.7711 1.2696 0.0102 0.058 Uiso 1 1 calc R . .
H24B H 0.7166 1.2780 0.0391 0.058 Uiso 1 1 calc R . .
C25 C 0.6621(2) 1.1668(2) 0.01605(11) 0.0443(10) Uani 1 1 d . . .
H25A H 0.6780 1.1265 0.0110 0.053 Uiso 1 1 calc R . .
H25B H 0.6458 1.1801 -0.0062 0.053 Uiso 1 1 calc R . .
C26 C 0.5898(2) 1.1294(2) 0.04036(11) 0.0397(9) Uani 1 1 d . . .
H26A H 0.5412 1.1071 0.0258 0.048 Uiso 1 1 calc R . .
H26B H 0.5909 1.1729 0.0544 0.048 Uiso 1 1 calc R . .
C27 C 0.5806(2) 1.0636(2) 0.06555(11) 0.0378(9) Uani 1 1 d . . .
C28 C 0.8100(3) 1.2010(3) 0.11806(12) 0.0502(11) Uani 1 1 d . . .
H28A H 0.8480 1.2577 0.1219 0.075 Uiso 1 1 calc R . .
H28B H 0.8378 1.1755 0.1076 0.075 Uiso 1 1 calc R . .
H28C H 0.7868 1.1753 0.1403 0.075 Uiso 1 1 calc R . .
C29 C 0.7051(3) 1.2382(2) 0.10908(12) 0.0476(11) Uani 1 1 d . . .
H29A H 0.6884 1.2204 0.1330 0.071 Uiso 1 1 calc R . .
H29B H 0.6586 1.2283 0.0952 0.071 Uiso 1 1 calc R . .
H29C H 0.7441 1.2955 0.1090 0.071 Uiso 1 1 calc R . .
C30 C 0.5495(3) 0.9860(2) 0.04529(11) 0.0461(10) Uani 1 1 d . . .
H30A H 0.5494 0.9451 0.0604 0.069 Uiso 1 1 calc R . .
H30B H 0.5840 0.9948 0.0252 0.069 Uiso 1 1 calc R . .
H30C H 0.4950 0.9681 0.0373 0.069 Uiso 1 1 calc R . .
C31 C 0.5181(2) 1.0523(3) 0.09278(11) 0.0487(11) Uani 1 1 d . . .
H31A H 0.4694 1.0437 0.0811 0.073 Uiso 1 1 calc R . .
H31B H 0.5390 1.1001 0.1074 0.073 Uiso 1 1 calc R . .
H31C H 0.5058 1.0060 0.1073 0.073 Uiso 1 1 calc R . .
O1 O 0.0000 1.0000 0.0207(8) 0.215(18) Uani 0.50 3 d SP A 1

loop_
_atom_site_aniso_label
_atom_site_aniso_U_11
_atom_site_aniso_U_22
_atom_site_aniso_U_33
_atom_site_aniso_U_23
_atom_site_aniso_U_13
_atom_site_aniso_U_12
P1 0.0322(5) 0.0300(5) 0.0414(6) 0.0001(4) 0.0008(4) 0.0162(4)
C1 0.038(2) 0.0310(19) 0.036(2) -0.0011(17) -0.0007(17) 0.0162(16)
C2 0.043(2) 0.033(2) 0.035(2) -0.0032(17) 0.0018(18) 0.0162(18)
C3 0.054(2) 0.034(2) 0.036(2) 0.0033(17) 0.0099(19) 0.0222(19)
C4 0.041(2) 0.038(2) 0.042(2) 0.0057(18) 0.0077(18) 0.0227(18)
C5 0.0340(19) 0.0261(18) 0.038(2) 0.0049(16) 0.0048(16) 0.0140(15)
C6 0.0339(19) 0.0329(19) 0.033(2) 0.0014(16) 0.0009(16) 0.0181(16)
C7 0.036(2) 0.037(2) 0.045(2) -0.0029(18) -0.0001(18) 0.0162(18)
C8 0.035(2) 0.047(2) 0.054(3) 0.005(2) 0.007(2) 0.0158(19)
C9 0.041(2) 0.041(2) 0.056(3) -0.002(2) -0.007(2) 0.0143(19)
C10 0.037(3) 0.038(3) 0.030(4) -0.011(2) -0.006(3) 0.020(3)
C11 0.062(8) 0.043(2) 0.043(3) -0.004(2) 0.001(3) 0.033(3)
C12 0.042(3) 0.049(3) 0.041(3) -0.003(2) 0.000(2) 0.026(2)
C10' 0.04(2) 0.042(15) 0.023(16) -0.011(12) -0.004(14) 0.000(15)
C11' 0.062(8) 0.043(2) 0.043(3) -0.004(2) 0.001(3) 0.033(3)
C12' 0.11(3) 0.066(18) 0.033(16) 0.003(13) 0.007(16) 0.054(19)
C13 0.0326(19) 0.0331(19) 0.042(2) 0.0029(17) 0.0010(17) 0.0151(16)
C14 0.047(2) 0.046(2) 0.057(3) -0.001(2) -0.008(2) 0.024(2)
C15 0.032(2) 0.044(2) 0.061(3) 0.006(2) 0.007(2) 0.0126(19)
C16 0.0260(17) 0.0310(18) 0.039(2) -0.0006(16) 0.0014(16) 0.0143(15)
C17 0.037(2) 0.038(2) 0.040(2) 0.0001(18) -0.0028(18) 0.0210(17)
C18 0.041(2) 0.050(2) 0.032(2) -0.0027(18) -0.0036(17) 0.0277(19)
C19 0.040(2) 0.051(2) 0.039(2) -0.0065(19) -0.0029(18) 0.027(2)
C20 0.040(2) 0.039(2) 0.047(3) -0.0045(19) -0.0026(19) 0.0244(18)
C21 0.0306(19) 0.035(2) 0.039(2) -0.0009(17) -0.0035(16) 0.0185(16)
C22 0.040(2) 0.034(2) 0.048(3) -0.0027(18) -0.0061(19) 0.0182(18)
C23 0.038(2) 0.032(2) 0.065(3) 0.008(2) 0.004(2) 0.0128(18)
C24 0.042(2) 0.039(2) 0.060(3) 0.010(2) -0.002(2) 0.0182(19)
C25 0.043(2) 0.043(2) 0.047(3) 0.005(2) 0.001(2) 0.0219(19)
C26 0.036(2) 0.038(2) 0.044(2) -0.0022(18) -0.0028(18) 0.0184(18)
C27 0.034(2) 0.036(2) 0.043(2) 0.0026(17) 0.0000(18) 0.0166(17)
C28 0.044(2) 0.040(2) 0.066(3) -0.001(2) -0.014(2) 0.021(2)
C29 0.050(2) 0.037(2) 0.060(3) -0.011(2) -0.011(2) 0.025(2)
C30 0.047(2) 0.036(2) 0.049(3) 0.0005(19) -0.007(2) 0.0155(19)
C31 0.032(2) 0.072(3) 0.042(3) 0.007(2) 0.0011(18) 0.026(2)
O1 0.141(11) 0.141(11) 0.36(5) 0.000 0.000 0.070(5)

loop_
_atom_type_symbol
_atom_type_description
_atom_type_scat_dispersion_real
_atom_type_scat_dispersion_imag
_atom_type_scat_source
C C 0.0033 0.0016 'International Tables Vol C Tables 4.2.6.8 and 6.1.1.4'
H H 0.0000 0.0000 'International Tables Vol C Tables 4.2.6.8 and 6.1.1.4'
P P 0.1023 0.0942 'International Tables Vol C Tables 4.2.6.8 and 6.1.1.4'
O O 0.0106 0.0060 'International Tables Vol C Tables 4.2.6.8 and 6.1.1.4'

loop_
_geom_angle_atom_site_label_1
_geom_angle_atom_site_label_2
_geom_angle_atom_site_label_3
_geom_angle
C21 P1 C22 105.98(18)
C21 P1 C27 103.17(17)
C22 P1 C27 107.56(17)
C2 C1 C6 118.7(4)
C2 C1 C7 119.0(3)
C6 C1 C7 122.3(3)
C3 C2 C1 122.5(4)
C2 C3 C4 117.7(4)
C2 C3 C10 116.9(4)
C4 C3 C10 125.4(4)
C2 C3 C10' 135.6(13)
C4 C3 C10' 105.3(12)
C10 C3 C10' 22.8(10)
C3 C4 C5 122.3(4)
C4 C5 C6 118.8(3)
C4 C5 C13 119.0(3)
C6 C5 C13 122.1(3)
C5 C6 C1 120.0(3)
C5 C6 C16 120.2(3)
C1 C6 C16 119.6(3)
C1 C7 C8 111.6(3)
C1 C7 C9 113.9(3)
C8 C7 C9 108.4(3)
C12 C10 C11 109.4(8)
C12 C10 C3 112.7(4)
C11 C10 C3 109.5(8)
C12' C10' C11' 111(2)
C12' C10' C3 103.2(18)
C11' C10' C3 113(4)
C5 C13 C15 112.9(3)
C5 C13 C14 110.4(3)
C15 C13 C14 110.9(3)
C17 C16 C21 119.0(3)
C17 C16 C6 116.5(3)
C21 C16 C6 124.5(3)
C18 C17 C16 122.4(4)
C17 C18 C19 119.1(4)
C20 C19 C18 119.1(4)
C19 C20 C21 123.2(4)
C20 C21 C16 117.1(3)
C20 C21 P1 122.6(3)
C16 C21 P1 120.1(3)
C29 C22 C28 108.3(3)
C29 C22 C23 109.6(3)
C28 C22 C23 106.8(3)
C29 C22 P1 120.4(3)
C28 C22 P1 106.2(3)
C23 C22 P1 104.7(3)
C24 C23 C22 119.8(3)
C23 C24 C25 116.8(3)
C24 C25 C26 115.2(4)
C25 C26 C27 118.4(3)
C30 C27 C31 108.3(3)
C30 C27 C26 108.6(3)
C31 C27 C26 107.7(3)
C30 C27 P1 103.5(3)
C31 C27 P1 115.3(3)
C26 C27 P1 113.1(3)

loop_
_geom_bond_atom_site_label_1
_geom_bond_atom_site_label_2
_geom_bond_distance
_geom_bond_site_symmetry_2
P1 C21 1.849(4) .
P1 C22 1.898(4) .
P1 C27 1.903(4) .
C1 C2 1.394(5) .
C1 C6 1.413(5) .
C1 C7 1.524(5) .
C2 C3 1.391(6) .
C3 C4 1.392(6) .
C3 C10 1.538(6) .
C3 C10' 1.542(18) .
C4 C5 1.400(5) .
C5 C6 1.405(5) .
C5 C13 1.510(5) .
C6 C16 1.505(5) .
C7 C8 1.536(6) .
C7 C9 1.543(6) .
C10 C12 1.525(7) .
C10 C11 1.536(8) .
C10' C12' 1.516(16) .
C10' C11' 1.524(17) .
C13 C15 1.527(5) .
C13 C14 1.533(5) .
C16 C17 1.400(5) .
C16 C21 1.420(5) .
C17 C18 1.384(5) .
C18 C19 1.393(5) .
C19 C20 1.383(6) .
C20 C21 1.405(5) .
C22 C29 1.534(6) .
C22 C28 1.544(6) .
C22 C23 1.544(6) .
C23 C24 1.529(6) .
C24 C25 1.529(6) .
C25 C26 1.531(5) .
C26 C27 1.539(5) .
C27 C30 1.524(5) .
C27 C31 1.531(5) .
O1 O1 1.59(6) 10_575
